data_4061482
loop_
_publ_author_name
'Cole, Sarah C.'
'Coles, Martyn P.'
'Hitchcock, Peter B.'

_publ_section_title
;
Boroxide Complexes of the group 4 Metals: A 'Non-Innocent'
Ligand in Olefin Polymerisation
;
_journal_issue 13
_journal_name_full Organometallics
_journal_page_first 3279
_journal_page_last 3289
_journal_paper_doi 10.1021/om050202+
_journal_volume 24
_journal_year 2005
_chemical_formula_moiety 'C28 H32 B1 Cl1 O1 Ti1'
_chemical_formula_sum 'C28 H32 B Cl O Ti'
_chemical_formula_weight 478.7
_space_group_IT_number 14
_symmetry_cell_setting monoclinic
_symmetry_space_group_name_Hall '-P 2yn'
_symmetry_space_group_name_H-M 'P 1 21/n 1'
_cell_angle_alpha 90
_cell_angle_beta 92.471(2)
_cell_angle_gamma 90
_cell_formula_units_Z 4
_cell_length_a 8.2133(3)
_cell_length_b 24.4108(9)
_cell_length_c 12.7151(6)
_cell_measurement_temperature 173(2)
_cell_volume 2546.92(18)
_diffrn_ambient_temperature 173(2)
_exptl_crystal_density_diffrn 1.248
_cod_original_sg_symbol_H-M 'P 21/n'
_cod_original_formula_sum 'C28 H32 B1 Cl1 O1 Ti1'
_cod_database_code 4061482

loop_
_symmetry_equiv_pos_as_xyz
'x, y, z'
'-x+1/2, y+1/2, -z+1/2'
'-x, -y, -z'
'x-1/2, -y-1/2, z-1/2'

loop_
_atom_site_label
_atom_site_type_symbol
_atom_site_fract_x
_atom_site_fract_y
_atom_site_fract_z
_atom_site_U_iso_or_equiv
_atom_site_adp_type
_atom_site_occupancy
_atom_site_symmetry_multiplicity
_atom_site_calc_flag
_atom_site_refinement_flags
_atom_site_disorder_assembly
_atom_site_disorder_group
Ti Ti 0.40205(8) 0.23711(3) 0.24342(5) 0.0362(2) Uani 1 1 d . . .
B B 0.2629(5) 0.12003(18) 0.1644(3) 0.0319(10) Uani 1 1 d . A 1
Cl Cl 0.57003(19) 0.26271(6) 0.10362(10) 0.0849(5) Uani 1 1 d . B 1
O O 0.3156(3) 0.17094(10) 0.18799(18) 0.0385(6) Uani 1 1 d . A 1
C1 C 0.2611(4) 0.07439(15) 0.2532(3) 0.0343(9) Uani 1 1 d . A 1
C2 C 0.1733(5) 0.07930(16) 0.3458(3) 0.0400(10) Uani 1 1 d . A 1
C3 C 0.1862(5) 0.03883(17) 0.4237(3) 0.0464(11) Uani 1 1 d . A 1
H3 H 0.1255 0.0429 0.4851 0.056 Uiso 1 1 calc R A 1
C4 C 0.2837(5) -0.00674(17) 0.4147(3) 0.0473(11) Uani 1 1 d . A 1
C5 C 0.3671(5) -0.01209(18) 0.3234(3) 0.0505(11) Uani 1 1 d . A 1
H5 H 0.433 -0.0436 0.3146 0.061 Uiso 1 1 calc R A 1
C6 C 0.3582(5) 0.02698(16) 0.2439(3) 0.0432(10) Uani 1 1 d . A 1
C7 C 0.0602(6) 0.12715(17) 0.3615(4) 0.0587(12) Uani 1 1 d . A 1
H7A H -0.053 0.1145 0.3561 0.088 Uiso 1 1 calc R A 1
H7B H 0.0774 0.1549 0.3074 0.088 Uiso 1 1 calc R A 1
H7C H 0.083 0.1431 0.4313 0.088 Uiso 1 1 calc R A 1
C8 C 0.2965(6) -0.0497(2) 0.4995(4) 0.0658(14) Uani 1 1 d . A 1
H8A H 0.2516 -0.0844 0.4721 0.099 Uiso 1 1 calc R A 1
H8B H 0.2349 -0.0379 0.5598 0.099 Uiso 1 1 calc R A 1
H8C H 0.4111 -0.0549 0.5218 0.099 Uiso 1 1 calc R A 1
C9 C 0.4581(6) 0.0175(2) 0.1471(4) 0.0708(15) Uani 1 1 d . A 1
H9A H 0.521 -0.0164 0.156 0.106 Uiso 1 1 calc R A 1
H9B H 0.5327 0.0484 0.1386 0.106 Uiso 1 1 calc R A 1
H9C H 0.3847 0.0145 0.0845 0.106 Uiso 1 1 calc R A 1
C10 C 0.2099(4) 0.10676(14) 0.0455(3) 0.0348(9) Uani 1 1 d . A 1
C11 C 0.0552(5) 0.08516(16) 0.0176(3) 0.0441(10) Uani 1 1 d . A 1
C12 C 0.0167(6) 0.07046(18) -0.0862(4) 0.0588(12) Uani 1 1 d . A 1
H12 H -0.0878 0.0554 -0.1033 0.071 Uiso 1 1 calc R A 1
C13 C 0.1252(7) 0.07703(19) -0.1654(4) 0.0625(14) Uani 1 1 d . A 1
C14 C 0.2742(6) 0.09996(17) -0.1385(3) 0.0537(12) Uani 1 1 d . A 1
H14 H 0.3489 0.1062 -0.1923 0.064 Uiso 1 1 calc R A 1
C15 C 0.3195(5) 0.11440(15) -0.0352(3) 0.0421(10) Uani 1 1 d . A 1
C16 C -0.0746(5) 0.07831(19) 0.0971(4) 0.0592(12) Uani 1 1 d . A 1
H16A H -0.0272 0.0607 0.1606 0.089 Uiso 1 1 calc R A 1
H16B H -0.1629 0.0554 0.067 0.089 Uiso 1 1 calc R A 1
H16C H -0.1179 0.1143 0.1154 0.089 Uiso 1 1 calc R A 1
C17 C 0.0905(8) 0.0579(3) -0.2777(4) 0.098(2) Uani 1 1 d . A 1
H17A H 0.1515 0.0242 -0.2901 0.148 Uiso 1 1 calc R A 1
H17B H 0.1242 0.0864 -0.3267 0.148 Uiso 1 1 calc R A 1
H17C H -0.0264 0.0509 -0.2889 0.148 Uiso 1 1 calc R A 1
C18 C 0.4888(5) 0.1363(2) -0.0136(4) 0.0638(13) Uani 1 1 d . A 1
H18A H 0.5643 0.1181 -0.06 0.096 Uiso 1 1 calc R A 1
H18B H 0.5227 0.1291 0.0599 0.096 Uiso 1 1 calc R A 1
H18C H 0.4898 0.1758 -0.0267 0.096 Uiso 1 1 calc R A 1
C19 C 0.1513(5) 0.26918(19) 0.3050(4) 0.0597(12) Uani 1 1 d . B 1
H19 H 0.1059 0.2499 0.3616 0.072 Uiso 1 1 calc R B 1
C20 C 0.2626(6) 0.3128(2) 0.3136(5) 0.0679(15) Uani 1 1 d . B 1
H20 H 0.303 0.329 0.3775 0.082 Uiso 1 1 calc R B 1
C21 C 0.3025(6) 0.32789(19) 0.2158(5) 0.0730(16) Uani 1 1 d . B 1
H21 H 0.3768 0.3561 0.199 0.088 Uiso 1 1 calc R B 1
C22 C 0.2140(6) 0.2943(2) 0.1425(4) 0.0739(15) Uani 1 1 d . B 1
H22 H 0.219 0.2957 0.0681 0.089 Uiso 1 1 calc R B 1
C23 C 0.1199(5) 0.25936(19) 0.1988(4) 0.0593(13) Uani 1 1 d . B 1
H23 H 0.0457 0.233 0.1699 0.071 Uiso 1 1 calc R B 1
C24 C 0.6706(6) 0.2410(3) 0.3281(5) 0.0797(16) Uani 1 1 d . B 1
H24 H 0.7584 0.2584 0.2953 0.096 Uiso 1 1 calc R B 1
C25 C 0.5674(6) 0.2649(2) 0.3935(4) 0.0592(12) Uani 1 1 d . B 1
H25 H 0.5692 0.3024 0.414 0.071 Uiso 1 1 calc R B 1
C26 C 0.4565(6) 0.2252(2) 0.4261(3) 0.0603(13) Uani 1 1 d . B 1
H26 H 0.3701 0.2309 0.4723 0.072 Uiso 1 1 calc R B 1
C27 C 0.4962(7) 0.1764(2) 0.3788(4) 0.0674(15) Uani 1 1 d . B 1
H27 H 0.4427 0.1423 0.3877 0.081 Uiso 1 1 calc R B 1
C28 C 0.6255(7) 0.1855(3) 0.3170(5) 0.0844(18) Uani 1 1 d . B 1
H28 H 0.6761 0.1591 0.2742 0.101 Uiso 1 1 calc R B 1

loop_
_atom_site_aniso_label
_atom_site_aniso_U_11
_atom_site_aniso_U_22
_atom_site_aniso_U_33
_atom_site_aniso_U_23
_atom_site_aniso_U_13
_atom_site_aniso_U_12
Ti 0.0410(4) 0.0366(4) 0.0305(4) -0.0025(3) -0.0033(3) -0.0038(3)
B 0.024(2) 0.035(3) 0.037(2) -0.0050(19) 0.0039(18) 0.0031(19)
Cl 0.1195(11) 0.0777(9) 0.0605(8) -0.0105(7) 0.0380(8) -0.0446(9)
O 0.0476(16) 0.0358(15) 0.0321(14) -0.0020(12) 0.0022(12) -0.0048(13)
C1 0.034(2) 0.034(2) 0.035(2) -0.0033(17) -0.0005(16) -0.0027(17)
C2 0.044(2) 0.041(2) 0.036(2) -0.0041(19) 0.0040(18) -0.0063(19)
C3 0.051(3) 0.054(3) 0.034(2) 0.000(2) 0.0024(19) -0.017(2)
C4 0.050(3) 0.046(3) 0.045(3) 0.010(2) -0.011(2) -0.006(2)
C5 0.046(3) 0.051(3) 0.055(3) 0.007(2) -0.001(2) 0.005(2)
C6 0.043(2) 0.044(2) 0.042(2) 0.005(2) 0.0033(19) 0.004(2)
C7 0.070(3) 0.049(3) 0.059(3) 0.003(2) 0.031(2) 0.004(2)
C8 0.073(3) 0.065(3) 0.058(3) 0.027(2) -0.015(2) -0.010(3)
C9 0.080(3) 0.070(3) 0.065(3) 0.016(3) 0.029(3) 0.039(3)
C10 0.041(2) 0.024(2) 0.039(2) -0.0001(17) -0.0032(17) 0.0066(17)
C11 0.047(3) 0.036(2) 0.047(3) -0.0049(19) -0.012(2) 0.0105(19)
C12 0.055(3) 0.054(3) 0.065(3) -0.014(2) -0.019(2) 0.013(2)
C13 0.082(4) 0.051(3) 0.052(3) -0.012(2) -0.025(3) 0.029(3)
C14 0.084(4) 0.042(3) 0.036(2) 0.000(2) 0.007(2) 0.023(2)
C15 0.056(3) 0.033(2) 0.037(2) -0.0010(18) 0.0021(19) 0.008(2)
C16 0.038(3) 0.064(3) 0.076(3) -0.008(3) -0.006(2) -0.003(2)
C17 0.127(5) 0.113(5) 0.051(3) -0.035(3) -0.034(3) 0.054(4)
C18 0.071(3) 0.068(3) 0.055(3) -0.014(2) 0.025(2) -0.013(3)
C19 0.049(3) 0.054(3) 0.075(3) -0.017(3) -0.001(2) 0.012(2)
C20 0.054(3) 0.053(3) 0.095(4) -0.031(3) -0.017(3) 0.008(2)
C21 0.073(4) 0.036(3) 0.108(5) 0.008(3) -0.027(3) -0.005(2)
C22 0.082(4) 0.062(3) 0.074(3) 0.023(3) -0.038(3) -0.008(3)
C23 0.048(3) 0.045(3) 0.083(4) -0.002(3) -0.024(2) 0.002(2)
C24 0.042(3) 0.112(5) 0.084(4) 0.004(4) -0.013(3) -0.013(3)
C25 0.059(3) 0.064(3) 0.052(3) 0.001(3) -0.026(2) -0.015(3)
C26 0.060(3) 0.083(4) 0.037(3) 0.008(2) -0.016(2) -0.010(3)
C27 0.076(4) 0.051(3) 0.071(3) 0.015(3) -0.043(3) -0.006(3)
C28 0.058(4) 0.094(5) 0.099(4) -0.014(4) -0.022(3) 0.037(3)

loop_
_geom_bond_atom_site_label_1
_geom_bond_atom_site_label_2
_geom_bond_distance
_geom_bond_site_symmetry_2
_geom_bond_publ_flag
Ti O 1.888(2) . ?
Ti C26 2.365(4) . ?
Ti C19 2.368(4) . ?
Ti C20 2.369(4) . ?
Ti C27 2.375(4) . ?
Ti Cl 2.3802(13) . ?
Ti C21 2.383(5) . ?
Ti C28 2.384(5) . ?
Ti C25 2.392(4) . ?
Ti C22 2.410(5) . ?
Ti C24 2.414(5) . ?
Ti C23 2.424(4) . ?
B O 1.346(5) . ?
B C1 1.587(6) . ?
B C10 1.589(5) . ?
C1 C2 1.412(5) . ?
C1 C6 1.413(5) . ?
C2 C3 1.400(5) . ?
C2 C7 1.510(6) . ?
C3 C4 1.378(6) . ?
C4 C5 1.380(6) . ?
C4 C8 1.505(6) . ?
C5 C6 1.389(6) . ?
C6 C9 1.525(6) . ?
C10 C15 1.407(5) . ?
C10 C11 1.407(5) . ?
C11 C12 1.391(6) . ?
C11 C16 1.510(6) . ?
C12 C13 1.382(7) . ?
C13 C14 1.375(7) . ?
C13 C17 1.518(6) . ?
C14 C15 1.395(6) . ?
C15 C18 1.503(6) . ?
C19 C23 1.384(6) . ?
C19 C20 1.404(6) . ?
C20 C21 1.351(7) . ?
C21 C22 1.418(7) . ?
C22 C23 1.373(7) . ?
C24 C25 1.346(7) . ?
C24 C28 1.410(8) . ?
C25 C26 1.406(6) . ?
C26 C27 1.379(7) . ?
C27 C28 1.367(8) . ?
